data_7112814
loop_
_publ_author_name
'Braunschweig, Holger'
'Radacki, Krzysztof'
'Schneider, Achim'

_publ_section_title
;
 Reactivity of an oxoboryl complex toward fluorinated aryl boron reagents.
;
_journal_issue 35
_journal_name_full 'Chemical communications (Cambridge, England)'
_journal_page_first 6473
_journal_page_last 6475
_journal_paper_doi 10.1039/c0cc01802c
_journal_volume 46
_journal_year 2010
_chemical_formula_moiety 'C60 H75 B2 Br F18 O P2 Pt'
_chemical_formula_sum 'C60 H75 B2 Br F18 O P2 Pt'
_chemical_formula_weight 1512.76
_chemical_name_common
;
?
;
_chemical_name_systematic
;
?
;
_space_group_IT_number 2
_symmetry_cell_setting triclinic
_symmetry_space_group_name_Hall '-P 1'
_symmetry_space_group_name_H-M 'P -1'
_atom_sites_solution_hydrogens geom
_atom_sites_solution_primary direct
_atom_sites_solution_secondary difmap
_audit_creation_method SHELXL-97
_cell_angle_alpha 84.383(14)
_cell_angle_beta 88.103(13)
_cell_angle_gamma 80.059(12)
_cell_formula_units_Z 2
_cell_length_a 13.507(4)
_cell_length_b 13.589(4)
_cell_length_c 18.517(6)
_cell_measurement_reflns_used 9713
_cell_measurement_temperature 100(2)
_cell_measurement_theta_max 26.71
_cell_measurement_theta_min 2.34
_cell_volume 3331.2(18)
_computing_cell_refinement 'Saint+ ver. 7.53A (Bruker AXS)'
_computing_data_collection 'APEX2 ver. 2008.3 (Bruker AXS)'
_computing_data_reduction 'Saint+ ver. 7.53A (Bruker AXS)'
_computing_molecular_graphics 'XP ver. 5.1 (Bruker AXS, 1998)'
_computing_publication_material 'SHELXL-97 (Sheldrick, 2008)'
_computing_structure_refinement 'SHELXL-97 (Sheldrick, 1997)'
_computing_structure_solution 'SHELXS-97 (Sheldrick, 1990)'
_diffrn_ambient_temperature 100(2)
_diffrn_measured_fraction_theta_full 0.996
_diffrn_measured_fraction_theta_max 0.991
_diffrn_measurement_device_type 'Bruker APEX-II CCD'
_diffrn_measurement_method '\f and \w scans'
_diffrn_radiation_monochromator 'multi-layer mirror'
_diffrn_radiation_source 'rotating anode'
_diffrn_radiation_type MoK\a
_diffrn_radiation_wavelength 0.71073
_diffrn_reflns_av_R_equivalents 0.0000
_diffrn_reflns_av_sigmaI/netI 0.0305
_diffrn_reflns_limit_h_max 17
_diffrn_reflns_limit_h_min -17
_diffrn_reflns_limit_k_max 17
_diffrn_reflns_limit_k_min -17
_diffrn_reflns_limit_l_max 23
_diffrn_reflns_limit_l_min 0
_diffrn_reflns_number 14106
_diffrn_reflns_theta_full 26.00
_diffrn_reflns_theta_max 26.79
_diffrn_reflns_theta_min 1.11
_exptl_absorpt_coefficient_mu 2.842
_exptl_absorpt_correction_T_max 0.7454
_exptl_absorpt_correction_T_min 0.5692
_exptl_absorpt_correction_type multi-scan
_exptl_absorpt_process_details 'Sadabs 2008/1 (Brucker 2008)'
_exptl_crystal_colour colorless
_exptl_crystal_density_diffrn 1.508
_exptl_crystal_density_method 'not measured'
_exptl_crystal_description block
_exptl_crystal_F_000 1516
_exptl_crystal_size_max 0.32
_exptl_crystal_size_mid 0.21
_exptl_crystal_size_min 0.17
_platon_squeeze_details
;
;
_refine_diff_density_max 1.794
_refine_diff_density_min -0.795
_refine_diff_density_rms 0.088
_refine_ls_extinction_method none
_refine_ls_goodness_of_fit_ref 1.051
_refine_ls_hydrogen_treatment constr
_refine_ls_matrix_type full
_refine_ls_number_parameters 776
_refine_ls_number_reflns 14106
_refine_ls_number_restraints 630
_refine_ls_restrained_S_all 1.092
_refine_ls_R_factor_all 0.0292
_refine_ls_R_factor_gt 0.0248
_refine_ls_shift/su_max 0.002
_refine_ls_shift/su_mean 0.000
_refine_ls_structure_factor_coef Fsqd
_refine_ls_weighting_details 'calc w=1/[\s^2^(Fo^2^)+(0.0219P)^2^+5.1374P] where P=(Fo^2^+2Fc^2^)/3'
_refine_ls_weighting_scheme calc
_refine_ls_wR_factor_gt 0.0583
_refine_ls_wR_factor_ref 0.0608
_reflns_number_gt 12924
_reflns_number_total 14106
_reflns_threshold_expression >2sigma(I)
_cod_data_source_file c0cc01802c.txt
_cod_data_source_block kr475
_cod_depositor_comments
;
The following automatic conversions were performed:

'_symmetry_cell_setting' value 'Triclinic' changed to 'triclinic'
according to
/usr/data/users/saulius/automatic-downloads/retrospective/RSC/lib/dictionaries/cif_core.dic
dictionary named 'cif_core.dic' version 2.4.2 from 2011-04-26.

Automatic conversion script
Id: cif_fix_values 2281 2013-09-26 08:29:07Z andrius 
;
_cod_original_cell_volume 3331.3(17)
_cod_original_sg_symbol_H-M P-1
_cod_database_code 7112814

loop_
_symmetry_equiv_pos_as_xyz
'x, y, z'
'-x, -y, -z'

loop_
_atom_site_label
_atom_site_type_symbol
_atom_site_fract_x
_atom_site_fract_y
_atom_site_fract_z
_atom_site_U_iso_or_equiv
_atom_site_adp_type
_atom_site_occupancy
_atom_site_symmetry_multiplicity
_atom_site_calc_flag
_atom_site_refinement_flags
_atom_site_disorder_assembly
_atom_site_disorder_group
Pt1 Pt 0.067212(7) 0.904108(7) 0.243358(5) 0.01278(4) Uani 1 1 d . . .
Br1 Br -0.00540(2) 1.086063(19) 0.245825(16) 0.02174(7) Uani 1 1 d . . .
B1 B 0.1239(2) 0.7657(2) 0.23353(15) 0.0137(6) Uani 1 1 d . . .
O1 O 0.16058(14) 0.67799(13) 0.22477(10) 0.0155(4) Uani 1 1 d . . .
P1 P -0.09082(5) 0.86408(5) 0.22030(4) 0.01429(14) Uani 1 1 d . . .
C1_1 C -0.1043(2) 0.74496(19) 0.27397(14) 0.0170(5) Uani 1 1 d . . .
H1_1 H -0.0545 0.6924 0.2521 0.020 Uiso 1 1 calc R . .
C2_1 C -0.0735(2) 0.7401(2) 0.35365(15) 0.0217(6) Uani 1 1 d . . .
H2A_1 H -0.0074 0.7617 0.3560 0.026 Uiso 1 1 calc R . .
H2B_1 H -0.1235 0.7862 0.3801 0.026 Uiso 1 1 calc R . .
C3_1 C -0.0671(3) 0.6331(2) 0.38932(16) 0.0292(7) Uani 1 1 d . . .
H3A_1 H -0.0138 0.5881 0.3648 0.035 Uiso 1 1 calc R . .
H3B_1 H -0.0487 0.6310 0.4408 0.035 Uiso 1 1 calc R . .
C4_1 C -0.1666(3) 0.5963(2) 0.38501(18) 0.0336(8) Uani 1 1 d . . .
H4A_1 H -0.2183 0.6370 0.4139 0.040 Uiso 1 1 calc R . .
H4B_1 H -0.1591 0.5257 0.4060 0.040 Uiso 1 1 calc R . .
C5_1 C -0.2007(3) 0.6039(2) 0.30648(18) 0.0293(7) Uani 1 1 d . . .
H5A_1 H -0.2679 0.5842 0.3056 0.035 Uiso 1 1 calc R . .
H5B_1 H -0.1533 0.5566 0.2791 0.035 Uiso 1 1 calc R . .
C6_1 C -0.2058(2) 0.7107(2) 0.26954(16) 0.0220(6) Uani 1 1 d . . .
H6A_1 H -0.2240 0.7123 0.2180 0.026 Uiso 1 1 calc R . .
H6B_1 H -0.2584 0.7571 0.2936 0.026 Uiso 1 1 calc R . .
C1_2 C -0.1065(2) 0.84215(19) 0.12504(14) 0.0172(6) Uani 1 1 d . . .
H1_2 H -0.1755 0.8260 0.1207 0.021 Uiso 1 1 calc R . .
C2_2 C -0.0316(3) 0.7540(2) 0.10023(15) 0.0256(7) Uani 1 1 d . . .
H2A_2 H -0.0390 0.6924 0.1316 0.031 Uiso 1 1 calc R . .
H2B_2 H 0.0377 0.7669 0.1055 0.031 Uiso 1 1 calc R . .
C3_2 C -0.0479(3) 0.7379(2) 0.02085(15) 0.0303(7) Uani 1 1 d . . .
H3A_2 H 0.0037 0.6824 0.0058 0.036 Uiso 1 1 calc R . .
H3B_2 H -0.1148 0.7188 0.0164 0.036 Uiso 1 1 calc R . .
C4_2 C -0.0415(2) 0.8327(2) -0.02881(15) 0.0258(7) Uani 1 1 d . . .
H4A_2 H -0.0562 0.8219 -0.0792 0.031 Uiso 1 1 calc R . .
H4B_2 H 0.0274 0.8481 -0.0282 0.031 Uiso 1 1 calc R . .
C5_2 C -0.1163(2) 0.9209(2) -0.00414(15) 0.0236(6) Uani 1 1 d . . .
H5A_2 H -0.1856 0.9080 -0.0094 0.028 Uiso 1 1 calc R . .
H5B_2 H -0.1089 0.9824 -0.0357 0.028 Uiso 1 1 calc R . .
C6_2 C -0.1004(2) 0.9377(2) 0.07496(15) 0.0210(6) Uani 1 1 d . . .
H6A_2 H -0.1523 0.9931 0.0898 0.025 Uiso 1 1 calc R . .
H6B_2 H -0.0337 0.9572 0.0795 0.025 Uiso 1 1 calc R . .
C1_3 C -0.1987(2) 0.96299(19) 0.23837(15) 0.0174(6) Uani 1 1 d . . .
H1_3 H -0.1801 1.0270 0.2150 0.021 Uiso 1 1 calc R . .
C2_3 C -0.2996(2) 0.9549(2) 0.20485(16) 0.0232(6) Uani 1 1 d . . .
H2A_3 H -0.2898 0.9479 0.1523 0.028 Uiso 1 1 calc R . .
H2B_3 H -0.3242 0.8945 0.2278 0.028 Uiso 1 1 calc R . .
C3_3 C -0.3773(2) 1.0481(2) 0.21626(16) 0.0245(6) Uani 1 1 d . . .
H3A_3 H -0.3556 1.1074 0.1890 0.029 Uiso 1 1 calc R . .
H3B_3 H -0.4425 1.0402 0.1968 0.029 Uiso 1 1 calc R . .
C4_3 C -0.3908(2) 1.0660(2) 0.29632(17) 0.0257(6) Uani 1 1 d . . .
H4A_3 H -0.4385 1.1291 0.3013 0.031 Uiso 1 1 calc R . .
H4B_3 H -0.4195 1.0103 0.3229 0.031 Uiso 1 1 calc R . .
C5_3 C -0.2908(2) 1.0727(2) 0.32922(16) 0.0236(6) Uani 1 1 d . . .
H5A_3 H -0.3007 1.0814 0.3816 0.028 Uiso 1 1 calc R . .
H5B_3 H -0.2650 1.1320 0.3055 0.028 Uiso 1 1 calc R . .
C6_3 C -0.2138(2) 0.9780(2) 0.31953(15) 0.0201(6) Uani 1 1 d . . .
H6A_3 H -0.2376 0.9190 0.3455 0.024 Uiso 1 1 calc R . .
H6B_3 H -0.1490 0.9843 0.3406 0.024 Uiso 1 1 calc R . .
P2 P 0.22193(5) 0.93214(5) 0.28456(4) 0.01339(13) Uani 1 1 d . . .
C1_4 C 0.3323(2) 0.83678(19) 0.26290(14) 0.0155(5) Uani 1 1 d . . .
H1_4 H 0.3091 0.7706 0.2719 0.019 Uiso 1 1 calc R . .
C2_4 C 0.4259(2) 0.8277(2) 0.30980(15) 0.0195(6) Uani 1 1 d . . .
H2A_4 H 0.4562 0.8891 0.3004 0.023 Uiso 1 1 calc R . .
H2B_4 H 0.4064 0.8205 0.3618 0.023 Uiso 1 1 calc R . .
C3_4 C 0.5027(2) 0.7358(2) 0.29165(15) 0.0208(6) Uani 1 1 d . . .
H3A_4 H 0.5639 0.7320 0.3205 0.025 Uiso 1 1 calc R . .
H3B_4 H 0.4740 0.6742 0.3055 0.025 Uiso 1 1 calc R . .
C4_4 C 0.5317(2) 0.7403(2) 0.21066(16) 0.0225(6) Uani 1 1 d . . .
H4A_4 H 0.5684 0.7969 0.1980 0.027 Uiso 1 1 calc R . .
H4B_4 H 0.5770 0.6775 0.2006 0.027 Uiso 1 1 calc R . .
C5_4 C 0.4388(2) 0.7539(2) 0.16395(15) 0.0201(6) Uani 1 1 d . . .
H5A_4 H 0.4068 0.6933 0.1722 0.024 Uiso 1 1 calc R . .
H5B_4 H 0.4588 0.7617 0.1121 0.024 Uiso 1 1 calc R . .
C6_4 C 0.3633(2) 0.8458(2) 0.18205(14) 0.0183(6) Uani 1 1 d . . .
H6A_4 H 0.3030 0.8522 0.1518 0.022 Uiso 1 1 calc R . .
H6B_4 H 0.3937 0.9069 0.1707 0.022 Uiso 1 1 calc R . .
C1_5 C 0.2469(2) 1.06022(18) 0.25850(14) 0.0159(5) Uani 1 1 d . . .
H1_5 H 0.1885 1.1054 0.2788 0.019 Uiso 1 1 calc R . .
C2_5 C 0.2447(2) 1.0900(2) 0.17651(15) 0.0211(6) Uani 1 1 d . . .
H2A_5 H 0.1837 1.0729 0.1560 0.025 Uiso 1 1 calc R . .
H2B_5 H 0.3042 1.0524 0.1528 0.025 Uiso 1 1 calc R . .
C3_5 C 0.2445(2) 1.2035(2) 0.16171(16) 0.0252(7) Uani 1 1 d . . .
H3A_5 H 0.2465 1.2219 0.1087 0.030 Uiso 1 1 calc R . .
H3B_5 H 0.1817 1.2408 0.1816 0.030 Uiso 1 1 calc R . .
C4_5 C 0.3348(3) 1.2332(2) 0.19634(18) 0.0300(7) Uani 1 1 d . . .
H4A_5 H 0.3974 1.2019 0.1725 0.036 Uiso 1 1 calc R . .
H4B_5 H 0.3305 1.3069 0.1887 0.036 Uiso 1 1 calc R . .
C5_5 C 0.3385(2) 1.2003(2) 0.27699(16) 0.0240(6) Uani 1 1 d . . .
H5A_5 H 0.2792 1.2372 0.3016 0.029 Uiso 1 1 calc R . .
H5B_5 H 0.3996 1.2174 0.2973 0.029 Uiso 1 1 calc R . .
C6_5 C 0.3394(2) 1.0876(2) 0.29210(16) 0.0208(6) Uani 1 1 d . . .
H6A_5 H 0.3388 1.0689 0.3451 0.025 Uiso 1 1 calc R . .
H6B_5 H 0.4013 1.0501 0.2711 0.025 Uiso 1 1 calc R . .
C1_6 C 0.2175(2) 0.92084(18) 0.38487(13) 0.0148(5) Uani 1 1 d . . .
H1_6 H 0.2844 0.9312 0.4014 0.018 Uiso 1 1 calc R . .
C2_6 C 0.1378(2) 1.0005(2) 0.41675(15) 0.0213(6) Uani 1 1 d . . .
H2A_6 H 0.1491 1.0683 0.3974 0.026 Uiso 1 1 calc R . .
H2B_6 H 0.0701 0.9923 0.4021 0.026 Uiso 1 1 calc R . .
C3_6 C 0.1432(2) 0.9904(2) 0.49943(15) 0.0231(6) Uani 1 1 d . . .
H3A_6 H 0.2093 1.0037 0.5139 0.028 Uiso 1 1 calc R . .
H3B_6 H 0.0904 1.0411 0.5192 0.028 Uiso 1 1 calc R . .
C4_6 C 0.1292(2) 0.8859(2) 0.53152(15) 0.0236(6) Uani 1 1 d . . .
H4A_6 H 0.1365 0.8806 0.5849 0.028 Uiso 1 1 calc R . .
H4B_6 H 0.0607 0.8750 0.5212 0.028 Uiso 1 1 calc R . .
C5_6 C 0.2065(2) 0.8056(2) 0.49958(15) 0.0209(6) Uani 1 1 d . . .
H5A_6 H 0.1932 0.7384 0.5187 0.025 Uiso 1 1 calc R . .
H5B_6 H 0.2746 0.8118 0.5148 0.025 Uiso 1 1 calc R . .
C6_6 C 0.2028(2) 0.81552(19) 0.41653(14) 0.0191(6) Uani 1 1 d . . .
H6A_6 H 0.1370 0.8024 0.4013 0.023 Uiso 1 1 calc R . .
H6B_6 H 0.2561 0.7648 0.3973 0.023 Uiso 1 1 calc R . .
B2 B 0.2127(2) 0.5712(2) 0.20350(16) 0.0147(6) Uani 1 1 d . . .
C1_7 C 0.1292(2) 0.49831(18) 0.21783(14) 0.0160(5) Uani 1 1 d . . .
C2_7 C 0.1189(2) 0.44082(19) 0.28365(14) 0.0185(6) Uani 1 1 d . . .
H2_7 H 0.1653 0.4411 0.3211 0.022 Uiso 1 1 calc R . .
C3_7 C 0.0436(2) 0.38352(17) 0.29634(12) 0.0214(6) Uani 1 1 d D A .
C4_7 C -0.0252(2) 0.3803(2) 0.24385(16) 0.0231(6) Uani 1 1 d . . .
H4_7 H -0.0767 0.3409 0.2525 0.028 Uiso 1 1 calc R . .
C5_7 C -0.01686(18) 0.43685(18) 0.17736(13) 0.0200(6) Uani 1 1 d D . .
C6_7 C 0.0582(2) 0.49353(19) 0.16488(15) 0.0177(6) Uani 1 1 d . . .
H6_7 H 0.0622 0.5307 0.1190 0.021 Uiso 1 1 calc R . .
C7_7 C 0.03516(15) 0.32793(14) 0.36937(12) 0.0278(7) Uani 1 1 d D . .
F1_7a F 0.0336(3) 0.38654(15) 0.42278(10) 0.0571(9) Uani 0.844(3) 1 d PD A 1
F2_7a F 0.1106(2) 0.2527(2) 0.38262(15) 0.0689(11) Uani 0.844(3) 1 d PD A 1
F3_7a F -0.0485(2) 0.2886(3) 0.37798(15) 0.0778(12) Uani 0.844(3) 1 d PD A 1
F1_7b F 0.0307(14) 0.2314(3) 0.3663(3) 0.0571(9) Uani 0.156(3) 1 d PD A 2
F2_7b F -0.0458(8) 0.3642(9) 0.4074(5) 0.0689(11) Uani 0.156(3) 1 d PD A 2
F3_7b F 0.1132(7) 0.3289(12) 0.4113(4) 0.0778(12) Uani 0.156(3) 1 d PD A 2
C8_7 C -0.09755(16) 0.43985(13) 0.12275(11) 0.0273(7) Uani 1 1 d D . .
F4_7 F -0.11596(16) 0.34877(12) 0.11386(11) 0.0463(5) Uani 1 1 d D . .
F5_7 F -0.18447(13) 0.49329(17) 0.14286(11) 0.0509(6) Uani 1 1 d D . .
F6_7 F -0.07436(13) 0.48039(13) 0.05744(8) 0.0324(4) Uani 1 1 d D . .
C1_8 C 0.3069(2) 0.53731(18) 0.25863(14) 0.0154(5) Uani 1 1 d . . .
C2_8 C 0.3992(2) 0.48403(18) 0.23838(14) 0.0164(5) Uani 1 1 d . . .
H2_8 H 0.4116 0.4728 0.1888 0.020 Uiso 1 1 calc R . .
C3_8 C 0.47439(17) 0.44642(17) 0.28879(14) 0.0188(6) Uani 1 1 d D . .
C4_8 C 0.4590(2) 0.4625(2) 0.36159(15) 0.0209(6) Uani 1 1 d . . .
H4_8 H 0.5096 0.4365 0.3961 0.025 Uiso 1 1 calc R . .
C5_8 C 0.3678(2) 0.51733(18) 0.38284(11) 0.0189(6) Uani 1 1 d D . .
C6_8 C 0.2937(2) 0.55453(19) 0.33244(14) 0.0173(6) Uani 1 1 d . . .
H6_8 H 0.2324 0.5926 0.3481 0.021 Uiso 1 1 calc R . .
C7_8 C 0.57265(17) 0.39094(14) 0.26320(10) 0.0260(7) Uani 1 1 d D . .
F1_8 F 0.63200(15) 0.45187(14) 0.23211(14) 0.0608(7) Uani 1 1 d D . .
F2_8 F 0.62501(17) 0.33515(18) 0.31652(10) 0.0682(8) Uani 1 1 d D . .
F3_8 F 0.56229(14) 0.32941(14) 0.21349(11) 0.0472(6) Uani 1 1 d D . .
C8_8 C 0.35066(13) 0.53845(12) 0.46093(12) 0.0235(6) Uani 1 1 d D . .
F4_8 F 0.39338(15) 0.46233(12) 0.50669(9) 0.0382(5) Uani 1 1 d D . .
F5_8 F 0.25343(12) 0.55641(14) 0.47886(9) 0.0327(4) Uani 1 1 d D . .
F6_8 F 0.38841(13) 0.61846(12) 0.47575(9) 0.0327(4) Uani 1 1 d D . .
C1_9 C 0.2478(2) 0.58356(19) 0.11867(14) 0.0150(5) Uani 1 1 d . . .
C2_9 C 0.2514(2) 0.67549(19) 0.07894(14) 0.0157(5) Uani 1 1 d . . .
H2_9 H 0.2270 0.7356 0.1008 0.019 Uiso 1 1 calc R . .
C3_9 C 0.28956(19) 0.68179(16) 0.00835(13) 0.0182(6) Uani 1 1 d D . .
C4_9 C 0.3278(2) 0.5954(2) -0.02540(15) 0.0204(6) Uani 1 1 d . . .
H4_9 H 0.3560 0.5997 -0.0730 0.024 Uiso 1 1 calc R . .
C5_9 C 0.3232(2) 0.50367(17) 0.01259(13) 0.0207(6) Uani 1 1 d D . .
C6_9 C 0.2827(2) 0.49799(19) 0.08287(14) 0.0175(6) Uani 1 1 d . . .
H6_9 H 0.2786 0.4339 0.1072 0.021 Uiso 1 1 calc R . .
C7_9 C 0.29371(13) 0.78145(16) -0.03261(10) 0.0229(6) Uani 1 1 d D . .
F1_9 F 0.26169(19) 0.85831(12) 0.00642(10) 0.0540(7) Uani 1 1 d D . .
F2_9 F 0.23779(15) 0.79803(14) -0.09175(9) 0.0432(5) Uani 1 1 d D . .
F3_9 F 0.38621(13) 0.79128(15) -0.05526(12) 0.0528(6) Uani 1 1 d D . .
C8_9 C 0.36496(14) 0.40781(16) -0.01986(10) 0.0291(7) Uani 1 1 d D . .
F4_9 F 0.29444(15) 0.35426(14) -0.03145(12) 0.0522(6) Uani 1 1 d D . .
F5_9 F 0.41183(19) 0.42328(15) -0.08308(10) 0.0613(7) Uani 1 1 d D . .
F6_9 F 0.43130(15) 0.34809(14) 0.02326(10) 0.0478(6) Uani 1 1 d D . .

loop_
_atom_site_aniso_label
_atom_site_aniso_U_11
_atom_site_aniso_U_22
_atom_site_aniso_U_33
_atom_site_aniso_U_23
_atom_site_aniso_U_13
_atom_site_aniso_U_12
Pt1 0.00891(6) 0.01148(5) 0.01776(5) -0.00351(3) -0.00033(4) 0.00004(4)
Br1 0.01409(14) 0.01388(12) 0.03681(16) -0.00474(11) -0.00245(12) 0.00052(10)
B1 0.0073(14) 0.0207(14) 0.0142(13) -0.0055(11) 0.0008(11) -0.0036(11)
O1 0.0134(10) 0.0139(9) 0.0187(9) -0.0020(7) -0.0014(7) -0.0005(7)
P1 0.0105(3) 0.0144(3) 0.0179(3) -0.0038(2) 0.0001(3) -0.0009(3)
C1_1 0.0140(14) 0.0171(12) 0.0196(13) -0.0027(10) 0.0009(11) -0.0017(11)
C2_1 0.0222(16) 0.0233(14) 0.0196(14) -0.0033(11) -0.0002(12) -0.0028(12)
C3_1 0.0338(19) 0.0283(16) 0.0227(15) 0.0006(12) 0.0035(13) -0.0002(14)
C4_1 0.039(2) 0.0223(15) 0.0362(18) 0.0033(13) 0.0161(15) -0.0041(14)
C5_1 0.0239(18) 0.0206(14) 0.0442(19) -0.0035(13) 0.0080(14) -0.0071(13)
C6_1 0.0159(15) 0.0191(13) 0.0319(15) -0.0030(11) 0.0028(12) -0.0054(11)
C1_2 0.0142(14) 0.0187(13) 0.0191(13) -0.0030(10) -0.0030(11) -0.0028(11)
C2_2 0.0339(19) 0.0211(14) 0.0183(14) -0.0035(11) 0.0001(13) 0.0058(13)
C3_2 0.045(2) 0.0242(15) 0.0195(14) -0.0074(11) -0.0005(14) 0.0025(14)
C4_2 0.0244(17) 0.0323(16) 0.0190(14) -0.0021(12) 0.0002(12) -0.0004(13)
C5_2 0.0234(17) 0.0240(14) 0.0219(14) 0.0015(11) -0.0032(12) -0.0012(12)
C6_2 0.0232(16) 0.0188(13) 0.0202(14) -0.0018(11) 0.0001(12) -0.0014(11)
C1_3 0.0112(14) 0.0163(12) 0.0240(14) -0.0046(10) -0.0002(11) 0.0007(10)
C2_3 0.0136(15) 0.0272(15) 0.0291(15) -0.0087(12) -0.0010(12) -0.0004(12)
C3_3 0.0112(15) 0.0286(15) 0.0315(16) -0.0025(12) -0.0013(12) 0.0029(12)
C4_3 0.0142(15) 0.0259(15) 0.0353(17) -0.0068(12) 0.0024(13) 0.0030(12)
C5_3 0.0177(16) 0.0252(14) 0.0272(15) -0.0096(12) 0.0020(12) 0.0021(12)
C6_3 0.0132(15) 0.0215(13) 0.0251(14) -0.0059(11) -0.0015(11) 0.0004(11)
P2 0.0099(3) 0.0129(3) 0.0174(3) -0.0031(2) 0.0004(3) -0.0010(3)
C1_4 0.0109(14) 0.0159(12) 0.0200(13) -0.0049(10) 0.0006(11) -0.0011(10)
C2_4 0.0134(14) 0.0208(13) 0.0239(14) -0.0072(11) -0.0017(11) 0.0011(11)
C3_4 0.0104(14) 0.0215(13) 0.0294(15) -0.0054(11) -0.0026(12) 0.0022(11)
C4_4 0.0130(15) 0.0231(14) 0.0325(16) -0.0114(12) 0.0041(12) -0.0019(11)
C5_4 0.0179(15) 0.0208(13) 0.0219(14) -0.0065(11) 0.0023(11) -0.0023(11)
C6_4 0.0148(15) 0.0180(13) 0.0218(13) -0.0032(10) 0.0006(11) -0.0015(11)
C1_5 0.0131(14) 0.0128(12) 0.0219(13) -0.0029(10) 0.0003(11) -0.0022(10)
C2_5 0.0243(16) 0.0165(13) 0.0217(14) -0.0009(10) -0.0004(12) -0.0019(11)
C3_5 0.0285(18) 0.0181(13) 0.0280(15) 0.0042(11) -0.0048(13) -0.0041(12)
C4_5 0.0263(18) 0.0187(14) 0.0445(19) 0.0076(13) -0.0050(15) -0.0079(13)
C5_5 0.0189(16) 0.0184(13) 0.0364(16) -0.0036(12) -0.0081(13) -0.0060(11)
C6_5 0.0159(15) 0.0188(13) 0.0281(15) 0.0006(11) -0.0029(12) -0.0046(11)
C1_6 0.0122(14) 0.0161(12) 0.0159(12) -0.0026(10) 0.0005(10) -0.0017(10)
C2_6 0.0212(16) 0.0192(13) 0.0211(14) -0.0037(11) 0.0033(12) 0.0038(11)
C3_6 0.0198(16) 0.0256(14) 0.0225(14) -0.0082(11) 0.0024(12) 0.0030(12)
C4_6 0.0206(16) 0.0307(15) 0.0190(14) -0.0023(11) 0.0039(12) -0.0036(12)
C5_6 0.0215(16) 0.0213(13) 0.0193(13) -0.0002(11) 0.0021(12) -0.0035(12)
C6_6 0.0186(15) 0.0173(13) 0.0216(14) -0.0027(10) 0.0010(11) -0.0034(11)
B2 0.0150(16) 0.0119(13) 0.0169(14) -0.0032(10) -0.0008(12) 0.0002(11)
C1_7 0.0147(14) 0.0118(11) 0.0206(13) -0.0033(10) 0.0008(11) 0.0013(10)
C2_7 0.0194(15) 0.0164(12) 0.0188(13) -0.0041(10) 0.0010(11) 0.0001(11)
C3_7 0.0247(16) 0.0136(12) 0.0250(14) -0.0039(10) 0.0076(12) -0.0016(11)
C4_7 0.0208(16) 0.0185(13) 0.0319(16) -0.0076(11) 0.0079(13) -0.0072(12)
C5_7 0.0163(15) 0.0176(13) 0.0268(14) -0.0086(11) 0.0023(12) -0.0013(11)
C6_7 0.0165(15) 0.0142(12) 0.0220(13) -0.0045(10) 0.0022(11) -0.0010(11)
C7_7 0.0308(19) 0.0223(14) 0.0306(16) -0.0016(12) 0.0081(14) -0.0075(13)
F1_7a 0.118(3) 0.0313(13) 0.0207(11) -0.0035(9) 0.0083(14) -0.0091(15)
F2_7a 0.078(2) 0.0480(16) 0.0552(17) 0.0314(13) 0.0272(16) 0.0345(15)
F3_7a 0.078(3) 0.122(3) 0.0459(17) 0.0289(18) -0.0005(16) -0.074(2)
F1_7b 0.118(3) 0.0313(13) 0.0207(11) -0.0035(9) 0.0083(14) -0.0091(15)
F2_7b 0.078(2) 0.0480(16) 0.0552(17) 0.0314(13) 0.0272(16) 0.0345(15)
F3_7b 0.078(3) 0.122(3) 0.0459(17) 0.0289(18) -0.0005(16) -0.074(2)
C8_7 0.0198(17) 0.0328(16) 0.0327(17) -0.0107(13) 0.0009(13) -0.0098(13)
F4_7 0.0555(15) 0.0424(11) 0.0504(12) -0.0079(9) -0.0137(11) -0.0302(11)
F5_7 0.0195(11) 0.0867(17) 0.0451(12) -0.0292(12) -0.0028(9) 0.0084(11)
F6_7 0.0282(11) 0.0443(11) 0.0280(9) -0.0051(8) -0.0049(8) -0.0132(8)
C1_8 0.0141(14) 0.0115(11) 0.0210(13) -0.0007(10) -0.0020(11) -0.0033(10)
C2_8 0.0169(15) 0.0148(12) 0.0181(13) -0.0015(10) -0.0001(11) -0.0042(11)
C3_8 0.0155(15) 0.0159(12) 0.0245(14) -0.0025(10) 0.0000(11) -0.0015(11)
C4_8 0.0196(16) 0.0194(13) 0.0226(14) 0.0015(11) -0.0041(12) -0.0017(11)
C5_8 0.0215(16) 0.0168(12) 0.0180(13) -0.0013(10) -0.0010(11) -0.0025(11)
C6_8 0.0162(15) 0.0152(12) 0.0205(13) -0.0025(10) 0.0005(11) -0.0019(11)
C7_8 0.0185(16) 0.0283(15) 0.0290(15) -0.0036(12) -0.0020(13) 0.0033(13)
F1_8 0.0280(12) 0.0425(12) 0.111(2) -0.0134(13) 0.0314(13) -0.0051(10)
F2_8 0.0491(15) 0.0905(19) 0.0416(12) 0.0018(12) -0.0044(11) 0.0501(14)
F3_8 0.0264(11) 0.0521(13) 0.0645(14) -0.0379(11) 0.0002(10) 0.0074(9)
C8_8 0.0213(16) 0.0266(15) 0.0205(14) -0.0019(11) -0.0025(12) 0.0021(12)
F4_8 0.0494(13) 0.0393(10) 0.0191(9) 0.0033(7) -0.0051(8) 0.0089(9)
F5_8 0.0288(11) 0.0469(11) 0.0208(9) -0.0040(8) 0.0039(8) -0.0026(9)
F6_8 0.0324(11) 0.0365(10) 0.0300(9) -0.0144(8) -0.0058(8) -0.0007(8)
C1_9 0.0100(13) 0.0181(12) 0.0169(12) -0.0032(10) -0.0019(10) -0.0008(10)
C2_9 0.0117(14) 0.0157(12) 0.0199(13) -0.0037(10) -0.0018(11) -0.0017(10)
C3_9 0.0136(14) 0.0207(13) 0.0197(13) -0.0010(10) -0.0030(11) -0.0017(11)
C4_9 0.0197(16) 0.0244(14) 0.0166(13) -0.0034(11) -0.0001(11) -0.0016(12)
C5_9 0.0175(15) 0.0223(14) 0.0214(14) -0.0067(11) -0.0013(11) 0.0017(11)
C6_9 0.0168(15) 0.0151(12) 0.0198(13) -0.0014(10) -0.0019(11) -0.0003(11)
C7_9 0.0200(16) 0.0266(15) 0.0212(14) 0.0027(11) 0.0020(12) -0.0048(12)
F1_9 0.108(2) 0.0178(9) 0.0334(11) 0.0025(8) 0.0144(12) -0.0078(11)
F2_9 0.0530(14) 0.0381(11) 0.0396(11) 0.0180(9) -0.0237(10) -0.0183(10)
F3_9 0.0260(12) 0.0445(12) 0.0821(17) 0.0309(11) 0.0005(11) -0.0108(9)
C8_9 0.036(2) 0.0263(15) 0.0239(15) -0.0076(12) 0.0008(14) 0.0022(14)
F4_9 0.0483(14) 0.0352(11) 0.0777(16) -0.0326(11) -0.0048(12) -0.0040(10)
F5_9 0.098(2) 0.0384(12) 0.0389(12) -0.0104(9) 0.0384(13) 0.0075(12)
F6_9 0.0521(14) 0.0366(11) 0.0457(12) -0.0141(9) -0.0094(10) 0.0250(10)

loop_
_atom_type_symbol
_atom_type_description
_atom_type_scat_dispersion_real
_atom_type_scat_dispersion_imag
_atom_type_scat_source
C C 0.0033 0.0016 'International Tables Vol C Tables 4.2.6.8 and 6.1.1.4'
H H 0.0000 0.0000 'International Tables Vol C Tables 4.2.6.8 and 6.1.1.4'
B B 0.0013 0.0007 'International Tables Vol C Tables 4.2.6.8 and 6.1.1.4'
O O 0.0106 0.0060 'International Tables Vol C Tables 4.2.6.8 and 6.1.1.4'
F F 0.0171 0.0103 'International Tables Vol C Tables 4.2.6.8 and 6.1.1.4'
P P 0.1023 0.0942 'International Tables Vol C Tables 4.2.6.8 and 6.1.1.4'
Pt Pt -1.7033 8.3905 'International Tables Vol C Tables 4.2.6.8 and 6.1.1.4'
Br Br -0.2901 2.4595 'International Tables Vol C Tables 4.2.6.8 and 6.1.1.4'

loop_
_geom_angle_atom_site_label_1
_geom_angle_atom_site_label_2
_geom_angle_atom_site_label_3
_geom_angle
B1 Pt1 P2 90.29(9)
B1 Pt1 P1 87.76(9)
P2 Pt1 P1 171.14(2)
B1 Pt1 Br1 175.63(8)
P2 Pt1 Br1 90.78(2)
P1 Pt1 Br1 91.80(2)
O1 B1 Pt1 177.9(2)
B1 O1 B2 172.4(2)
C1_2 P1 C1_1 105.48(12)
C1_2 P1 C1_3 103.84(12)
C1_1 P1 C1_3 110.29(13)
C1_2 P1 Pt1 113.53(10)
C1_1 P1 Pt1 108.85(9)
C1_3 P1 Pt1 114.42(9)
C6_1 C1_1 C2_1 110.2(2)
C6_1 C1_1 P1 116.07(19)
C2_1 C1_1 P1 113.80(18)
C6_1 C1_1 H1_1 105.2
C2_1 C1_1 H1_1 105.2
P1 C1_1 H1_1 105.2
C3_1 C2_1 C1_1 109.9(2)
C3_1 C2_1 H2A_1 109.7
C1_1 C2_1 H2A_1 109.7
C3_1 C2_1 H2B_1 109.7
C1_1 C2_1 H2B_1 109.7
H2A_1 C2_1 H2B_1 108.2
C4_1 C3_1 C2_1 111.2(3)
C4_1 C3_1 H3A_1 109.4
C2_1 C3_1 H3A_1 109.4
C4_1 C3_1 H3B_1 109.4
C2_1 C3_1 H3B_1 109.4
H3A_1 C3_1 H3B_1 108.0
C3_1 C4_1 C5_1 111.1(3)
C3_1 C4_1 H4A_1 109.4
C5_1 C4_1 H4A_1 109.4
C3_1 C4_1 H4B_1 109.4
C5_1 C4_1 H4B_1 109.4
H4A_1 C4_1 H4B_1 108.0
C4_1 C5_1 C6_1 111.4(2)
C4_1 C5_1 H5A_1 109.3
C6_1 C5_1 H5A_1 109.3
C4_1 C5_1 H5B_1 109.3
C6_1 C5_1 H5B_1 109.3
H5A_1 C5_1 H5B_1 108.0
C1_1 C6_1 C5_1 110.3(2)
C1_1 C6_1 H6A_1 109.6
C5_1 C6_1 H6A_1 109.6
C1_1 C6_1 H6B_1 109.6
C5_1 C6_1 H6B_1 109.6
H6A_1 C6_1 H6B_1 108.1
C2_2 C1_2 C6_2 110.4(2)
C2_2 C1_2 P1 113.23(18)
C6_2 C1_2 P1 110.40(18)
C2_2 C1_2 H1_2 107.5
C6_2 C1_2 H1_2 107.5
P1 C1_2 H1_2 107.5
C1_2 C2_2 C3_2 111.5(2)
C1_2 C2_2 H2A_2 109.3
C3_2 C2_2 H2A_2 109.3
C1_2 C2_2 H2B_2 109.3
C3_2 C2_2 H2B_2 109.3
H2A_2 C2_2 H2B_2 108.0
C4_2 C3_2 C2_2 110.9(2)
C4_2 C3_2 H3A_2 109.5
C2_2 C3_2 H3A_2 109.5
C4_2 C3_2 H3B_2 109.5
C2_2 C3_2 H3B_2 109.5
H3A_2 C3_2 H3B_2 108.0
C3_2 C4_2 C5_2 110.5(3)
C3_2 C4_2 H4A_2 109.6
C5_2 C4_2 H4A_2 109.6
C3_2 C4_2 H4B_2 109.6
C5_2 C4_2 H4B_2 109.6
H4A_2 C4_2 H4B_2 108.1
C4_2 C5_2 C6_2 111.8(2)
C4_2 C5_2 H5A_2 109.3
C6_2 C5_2 H5A_2 109.3
C4_2 C5_2 H5B_2 109.3
C6_2 C5_2 H5B_2 109.3
H5A_2 C5_2 H5B_2 107.9
C5_2 C6_2 C1_2 110.7(2)
C5_2 C6_2 H6A_2 109.5
C1_2 C6_2 H6A_2 109.5
C5_2 C6_2 H6B_2 109.5
C1_2 C6_2 H6B_2 109.5
H6A_2 C6_2 H6B_2 108.1
C6_3 C1_3 C2_3 110.1(2)
C6_3 C1_3 P1 112.87(18)
C2_3 C1_3 P1 116.48(18)
C6_3 C1_3 H1_3 105.5
C2_3 C1_3 H1_3 105.5
P1 C1_3 H1_3 105.5
C3_3 C2_3 C1_3 110.3(2)
C3_3 C2_3 H2A_3 109.6
C1_3 C2_3 H2A_3 109.6
C3_3 C2_3 H2B_3 109.6
C1_3 C2_3 H2B_3 109.6
H2A_3 C2_3 H2B_3 108.1
C4_3 C3_3 C2_3 111.8(2)
C4_3 C3_3 H3A_3 109.3
C2_3 C3_3 H3A_3 109.3
C4_3 C3_3 H3B_3 109.3
C2_3 C3_3 H3B_3 109.3
H3A_3 C3_3 H3B_3 107.9
C5_3 C4_3 C3_3 110.8(3)
C5_3 C4_3 H4A_3 109.5
C3_3 C4_3 H4A_3 109.5
C5_3 C4_3 H4B_3 109.5
C3_3 C4_3 H4B_3 109.5
H4A_3 C4_3 H4B_3 108.1
C4_3 C5_3 C6_3 110.9(2)
C4_3 C5_3 H5A_3 109.5
C6_3 C5_3 H5A_3 109.5
C4_3 C5_3 H5B_3 109.5
C6_3 C5_3 H5B_3 109.5
H5A_3 C5_3 H5B_3 108.0
C5_3 C6_3 C1_3 109.9(2)
C5_3 C6_3 H6A_3 109.7
C1_3 C6_3 H6A_3 109.7
C5_3 C6_3 H6B_3 109.7
C1_3 C6_3 H6B_3 109.7
H6A_3 C6_3 H6B_3 108.2
C1_5 P2 C1_6 104.69(12)
C1_5 P2 C1_4 110.86(13)
C1_6 P2 C1_4 103.42(12)
C1_5 P2 Pt1 113.60(9)
C1_6 P2 Pt1 108.23(9)
C1_4 P2 Pt1 114.96(9)
C2_4 C1_4 C6_4 109.5(2)
C2_4 C1_4 P2 117.09(18)
C6_4 C1_4 P2 112.80(18)
C2_4 C1_4 H1_4 105.5
C6_4 C1_4 H1_4 105.5
P2 C1_4 H1_4 105.5
C3_4 C2_4 C1_4 109.6(2)
C3_4 C2_4 H2A_4 109.7
C1_4 C2_4 H2A_4 109.7
C3_4 C2_4 H2B_4 109.7
C1_4 C2_4 H2B_4 109.7
H2A_4 C2_4 H2B_4 108.2
C4_4 C3_4 C2_4 112.1(2)
C4_4 C3_4 H3A_4 109.2
C2_4 C3_4 H3A_4 109.2
C4_4 C3_4 H3B_4 109.2
C2_4 C3_4 H3B_4 109.2
H3A_4 C3_4 H3B_4 107.9
C5_4 C4_4 C3_4 110.9(2)
C5_4 C4_4 H4A_4 109.5
C3_4 C4_4 H4A_4 109.5
C5_4 C4_4 H4B_4 109.5
C3_4 C4_4 H4B_4 109.5
H4A_4 C4_4 H4B_4 108.0
C4_4 C5_4 C6_4 111.0(2)
C4_4 C5_4 H5A_4 109.4
C6_4 C5_4 H5A_4 109.4
C4_4 C5_4 H5B_4 109.4
C6_4 C5_4 H5B_4 109.4
H5A_4 C5_4 H5B_4 108.0
C5_4 C6_4 C1_4 110.7(2)
C5_4 C6_4 H6A_4 109.5
C1_4 C6_4 H6A_4 109.5
C5_4 C6_4 H6B_4 109.5
C1_4 C6_4 H6B_4 109.5
H6A_4 C6_4 H6B_4 108.1
C6_5 C1_5 C2_5 111.0(2)
C6_5 C1_5 P2 116.08(18)
C2_5 C1_5 P2 113.93(18)
C6_5 C1_5 H1_5 104.8
C2_5 C1_5 H1_5 104.8
P2 C1_5 H1_5 104.8
C1_5 C2_5 C3_5 109.6(2)
C1_5 C2_5 H2A_5 109.7
C3_5 C2_5 H2A_5 109.7
C1_5 C2_5 H2B_5 109.7
C3_5 C2_5 H2B_5 109.7
H2A_5 C2_5 H2B_5 108.2
C4_5 C3_5 C2_5 111.0(2)
C4_5 C3_5 H3A_5 109.4
C2_5 C3_5 H3A_5 109.4
C4_5 C3_5 H3B_5 109.4
C2_5 C3_5 H3B_5 109.4
H3A_5 C3_5 H3B_5 108.0
C5_5 C4_5 C3_5 111.2(3)
C5_5 C4_5 H4A_5 109.4
C3_5 C4_5 H4A_5 109.4
C5_5 C4_5 H4B_5 109.4
C3_5 C4_5 H4B_5 109.4
H4A_5 C4_5 H4B_5 108.0
C4_5 C5_5 C6_5 111.6(2)
C4_5 C5_5 H5A_5 109.3
C6_5 C5_5 H5A_5 109.3
C4_5 C5_5 H5B_5 109.3
C6_5 C5_5 H5B_5 109.3
H5A_5 C5_5 H5B_5 108.0
C5_5 C6_5 C1_5 109.5(2)
C5_5 C6_5 H6A_5 109.8
C1_5 C6_5 H6A_5 109.8
C5_5 C6_5 H6B_5 109.8
C1_5 C6_5 H6B_5 109.8
H6A_5 C6_5 H6B_5 108.2
C6_6 C1_6 C2_6 110.0(2)
C6_6 C1_6 P2 111.88(17)
C2_6 C1_6 P2 113.48(18)
C6_6 C1_6 H1_6 107.1
C2_6 C1_6 H1_6 107.1
P2 C1_6 H1_6 107.1
C3_6 C2_6 C1_6 110.4(2)
C3_6 C2_6 H2A_6 109.6
C1_6 C2_6 H2A_6 109.6
C3_6 C2_6 H2B_6 109.6
C1_6 C2_6 H2B_6 109.6
H2A_6 C2_6 H2B_6 108.1
C4_6 C3_6 C2_6 111.4(2)
C4_6 C3_6 H3A_6 109.4
C2_6 C3_6 H3A_6 109.4
C4_6 C3_6 H3B_6 109.4
C2_6 C3_6 H3B_6 109.4
H3A_6 C3_6 H3B_6 108.0
C5_6 C4_6 C3_6 110.8(2)
C5_6 C4_6 H4A_6 109.5
C3_6 C4_6 H4A_6 109.5
C5_6 C4_6 H4B_6 109.5
C3_6 C4_6 H4B_6 109.5
H4A_6 C4_6 H4B_6 108.1
C4_6 C5_6 C6_6 111.3(2)
C4_6 C5_6 H5A_6 109.4
C6_6 C5_6 H5A_6 109.4
C4_6 C5_6 H5B_6 109.4
C6_6 C5_6 H5B_6 109.4
H5A_6 C5_6 H5B_6 108.0
C5_6 C6_6 C1_6 111.0(2)
C5_6 C6_6 H6A_6 109.4
C1_6 C6_6 H6A_6 109.4
C5_6 C6_6 H6B_6 109.4
C1_6 C6_6 H6B_6 109.4
H6A_6 C6_6 H6B_6 108.0
O1 B2 C1_7 106.4(2)
O1 B2 C1_9 107.7(2)
C1_7 B2 C1_9 112.5(2)
O1 B2 C1_8 104.97(19)
C1_7 B2 C1_8 111.6(2)
C1_9 B2 C1_8 113.0(2)
C2_7 C1_7 C6_7 115.5(3)
C2_7 C1_7 B2 123.2(2)
C6_7 C1_7 B2 121.2(2)
C3_7 C2_7 C1_7 122.4(2)
C3_7 C2_7 H2_7 118.8
C1_7 C2_7 H2_7 118.8
C4_7 C3_7 C2_7 121.0(2)
C4_7 C3_7 C7_7 120.0(2)
C2_7 C3_7 C7_7 119.0(2)
C3_7 C4_7 C5_7 117.9(3)
C3_7 C4_7 H4_7 121.0
C5_7 C4_7 H4_7 121.0
C6_7 C5_7 C4_7 120.9(2)
C6_7 C5_7 C8_7 121.5(2)
C4_7 C5_7 C8_7 117.5(2)
C5_7 C6_7 C1_7 122.2(2)
C5_7 C6_7 H6_7 118.9
C1_7 C6_7 H6_7 118.9
F6_7 C8_7 F4_7 106.60(17)
F6_7 C8_7 F5_7 106.58(18)
F4_7 C8_7 F5_7 106.46(18)
F6_7 C8_7 C5_7 112.84(17)
F4_7 C8_7 C5_7 112.15(17)
F5_7 C8_7 C5_7 111.78(17)
C2_8 C1_8 C6_8 116.7(2)
C2_8 C1_8 B2 123.4(2)
C6_8 C1_8 B2 119.7(2)
C1_8 C2_8 C3_8 122.0(2)
C1_8 C2_8 H2_8 119.0
C3_8 C2_8 H2_8 119.0
C4_8 C3_8 C2_8 120.4(2)
C4_8 C3_8 C7_8 120.3(2)
C2_8 C3_8 C7_8 119.3(2)
C3_8 C4_8 C5_8 118.6(2)
C3_8 C4_8 H4_8 120.7
C5_8 C4_8 H4_8 120.7
C6_8 C5_8 C4_8 120.6(2)
C6_8 C5_8 C8_8 119.8(2)
C4_8 C5_8 C8_8 119.6(2)
C5_8 C6_8 C1_8 121.7(3)
C5_8 C6_8 H6_8 119.1
C1_8 C6_8 H6_8 119.1
F2_8 C7_8 F1_8 106.4(2)
F2_8 C7_8 F3_8 106.33(19)
F1_8 C7_8 F3_8 105.10(19)
F2_8 C7_8 C3_8 112.84(18)
F1_8 C7_8 C3_8 112.61(17)
F3_8 C7_8 C3_8 112.98(17)
F5_8 C8_8 F4_8 106.85(17)
F5_8 C8_8 F6_8 106.47(17)
F4_8 C8_8 F6_8 106.31(17)
F5_8 C8_8 C5_8 112.25(16)
F4_8 C8_8 C5_8 112.37(17)
F6_8 C8_8 C5_8 112.16(17)
C2_9 C1_9 C6_9 116.2(2)
C2_9 C1_9 B2 124.2(2)
C6_9 C1_9 B2 119.5(2)
C3_9 C2_9 C1_9 122.0(2)
C3_9 C2_9 H2_9 119.0
C1_9 C2_9 H2_9 119.0
C2_9 C3_9 C4_9 121.0(2)
C2_9 C3_9 C7_9 120.8(2)
C4_9 C3_9 C7_9 118.2(2)
C5_9 C4_9 C3_9 117.9(2)
C5_9 C4_9 H4_9 121.0
C3_9 C4_9 H4_9 121.0
C4_9 C5_9 C6_9 120.7(2)
C4_9 C5_9 C8_9 120.7(2)
C6_9 C5_9 C8_9 118.5(2)
C5_9 C6_9 C1_9 122.1(2)
C5_9 C6_9 H6_9 118.9
C1_9 C6_9 H6_9 118.9
F3_9 C7_9 F2_9 105.81(18)
F3_9 C7_9 F1_9 105.96(19)
F2_9 C7_9 F1_9 105.77(18)
F3_9 C7_9 C3_9 112.64(17)
F2_9 C7_9 C3_9 112.91(17)
F1_9 C7_9 C3_9 113.12(17)
F5_9 C8_9 F4_9 106.71(19)
F5_9 C8_9 F6_9 106.54(19)
F4_9 C8_9 F6_9 105.92(18)
F5_9 C8_9 C5_9 112.63(18)
F4_9 C8_9 C5_9 112.64(18)
F6_9 C8_9 C5_9 111.93(17)

loop_
_geom_bond_atom_site_label_1
_geom_bond_atom_site_label_2
_geom_bond_distance
Pt1 B1 1.928(3)
Pt1 P2 2.3520(9)
Pt1 P1 2.3540(9)
Pt1 Br1 2.5020(8)
B1 O1 1.234(3)
O1 B2 1.581(3)
P1 C1_2 1.842(3)
P1 C1_1 1.848(3)
P1 C1_3 1.850(3)
C1_1 C6_1 1.529(4)
C1_1 C2_1 1.538(4)
C1_1 H1_1 1.0000
C2_1 C3_1 1.526(4)
C2_1 H2A_1 0.9900
C2_1 H2B_1 0.9900
C3_1 C4_1 1.519(5)
C3_1 H3A_1 0.9900
C3_1 H3B_1 0.9900
C4_1 C5_1 1.529(5)
C4_1 H4A_1 0.9900
C4_1 H4B_1 0.9900
C5_1 C6_1 1.535(4)
C5_1 H5A_1 0.9900
C5_1 H5B_1 0.9900
C6_1 H6A_1 0.9900
C6_1 H6B_1 0.9900
C1_2 C2_2 1.526(4)
C1_2 C6_2 1.532(4)
C1_2 H1_2 1.0000
C2_2 C3_2 1.536(4)
C2_2 H2A_2 0.9900
C2_2 H2B_2 0.9900
C3_2 C4_2 1.521(4)
C3_2 H3A_2 0.9900
C3_2 H3B_2 0.9900
C4_2 C5_2 1.524(4)
C4_2 H4A_2 0.9900
C4_2 H4B_2 0.9900
C5_2 C6_2 1.532(4)
C5_2 H5A_2 0.9900
C5_2 H5B_2 0.9900
C6_2 H6A_2 0.9900
C6_2 H6B_2 0.9900
C1_3 C6_3 1.539(4)
C1_3 C2_3 1.542(4)
C1_3 H1_3 1.0000
C2_3 C3_3 1.526(4)
C2_3 H2A_3 0.9900
C2_3 H2B_3 0.9900
C3_3 C4_3 1.526(4)
C3_3 H3A_3 0.9900
C3_3 H3B_3 0.9900
C4_3 C5_3 1.521(4)
C4_3 H4A_3 0.9900
C4_3 H4B_3 0.9900
C5_3 C6_3 1.530(4)
C5_3 H5A_3 0.9900
C5_3 H5B_3 0.9900
C6_3 H6A_3 0.9900
C6_3 H6B_3 0.9900
P2 C1_5 1.845(3)
P2 C1_6 1.849(3)
P2 C1_4 1.860(3)
C1_4 C2_4 1.537(4)
C1_4 C6_4 1.540(4)
C1_4 H1_4 1.0000
C2_4 C3_4 1.537(4)
C2_4 H2A_4 0.9900
C2_4 H2B_4 0.9900
C3_4 C4_4 1.535(4)
C3_4 H3A_4 0.9900
C3_4 H3B_4 0.9900
C4_4 C5_4 1.523(4)
C4_4 H4A_4 0.9900
C4_4 H4B_4 0.9900
C5_4 C6_4 1.527(4)
C5_4 H5A_4 0.9900
C5_4 H5B_4 0.9900
C6_4 H6A_4 0.9900
C6_4 H6B_4 0.9900
C1_5 C6_5 1.531(4)
C1_5 C2_5 1.532(4)
C1_5 H1_5 1.0000
C2_5 C3_5 1.539(4)
C2_5 H2A_5 0.9900
C2_5 H2B_5 0.9900
C3_5 C4_5 1.527(4)
C3_5 H3A_5 0.9900
C3_5 H3B_5 0.9900
C4_5 C5_5 1.516(4)
C4_5 H4A_5 0.9900
C4_5 H4B_5 0.9900
C5_5 C6_5 1.528(4)
C5_5 H5A_5 0.9900
C5_5 H5B_5 0.9900
C6_5 H6A_5 0.9900
C6_5 H6B_5 0.9900
C1_6 C6_6 1.536(4)
C1_6 C2_6 1.537(4)
C1_6 H1_6 1.0000
C2_6 C3_6 1.527(4)
C2_6 H2A_6 0.9900
C2_6 H2B_6 0.9900
C3_6 C4_6 1.525(4)
C3_6 H3A_6 0.9900
C3_6 H3B_6 0.9900
C4_6 C5_6 1.524(4)
C4_6 H4A_6 0.9900
C4_6 H4B_6 0.9900
C5_6 C6_6 1.532(4)
C5_6 H5A_6 0.9900
C5_6 H5B_6 0.9900
C6_6 H6A_6 0.9900
C6_6 H6B_6 0.9900
B2 C1_7 1.623(4)
B2 C1_9 1.627(4)
B2 C1_8 1.633(4)
C1_7 C2_7 1.398(4)
C1_7 C6_7 1.408(4)
C2_7 C3_7 1.386(4)
C2_7 H2_7 0.9500
C3_7 C4_7 1.375(4)
C3_7 C7_7 1.494(3)
C4_7 C5_7 1.398(4)
C4_7 H4_7 0.9500
C5_7 C6_7 1.376(4)
C5_7 C8_7 1.504(3)
C6_7 H6_7 0.9500
C7_7 F2_7a 1.3235(15)
C7_7 F1_7a 1.3267(15)
C7_7 F2_7b 1.3290(16)
C7_7 F3_7a 1.3293(15)
C7_7 F1_7b 1.3301(16)
C7_7 F3_7b 1.3320(16)
C8_7 F6_7 1.3298(15)
C8_7 F4_7 1.3303(15)
C8_7 F5_7 1.3320(15)
C1_8 C2_8 1.389(4)
C1_8 C6_8 1.410(4)
C2_8 C3_8 1.398(4)
C2_8 H2_8 0.9500
C3_8 C4_8 1.390(4)
C3_8 C7_8 1.496(3)
C4_8 C5_8 1.391(4)
C4_8 H4_8 0.9500
C5_8 C6_8 1.387(4)
C5_8 C8_8 1.504(3)
C6_8 H6_8 0.9500
C7_8 F2_8 1.3283(15)
C7_8 F1_8 1.3285(15)
C7_8 F3_8 1.3288(15)
C8_8 F5_8 1.3308(15)
C8_8 F4_8 1.3325(15)
C8_8 F6_8 1.3328(15)
C1_9 C2_9 1.394(4)
C1_9 C6_9 1.398(4)
C2_9 C3_9 1.389(4)
C2_9 H2_9 0.9500
C3_9 C4_9 1.395(4)
C3_9 C7_9 1.495(3)
C4_9 C5_9 1.381(4)
C4_9 H4_9 0.9500
C5_9 C6_9 1.395(4)
C5_9 C8_9 1.501(3)
C6_9 H6_9 0.9500
C7_9 F3_9 1.3291(15)
C7_9 F2_9 1.3298(15)
C7_9 F1_9 1.3309(15)
C8_9 F5_9 1.3282(15)
C8_9 F4_9 1.3290(15)
C8_9 F6_9 1.3298(15)

loop_
_geom_torsion_atom_site_label_1
_geom_torsion_atom_site_label_2
_geom_torsion_atom_site_label_3
_geom_torsion_atom_site_label_4
_geom_torsion
B1 Pt1 P1 C1_2 -72.47(13)
Br1 Pt1 P1 C1_2 103.18(9)
B1 Pt1 P1 C1_1 44.67(13)
Br1 Pt1 P1 C1_1 -139.67(9)
B1 Pt1 P1 C1_3 168.56(13)
Br1 Pt1 P1 C1_3 -15.79(10)
C1_2 P1 C1_1 C6_1 -61.7(2)
C1_3 P1 C1_1 C6_1 49.8(2)
Pt1 P1 C1_1 C6_1 176.13(18)
C1_2 P1 C1_1 C2_1 168.7(2)
C1_3 P1 C1_1 C2_1 -79.7(2)
Pt1 P1 C1_1 C2_1 46.6(2)
C6_1 C1_1 C2_1 C3_1 58.8(3)
P1 C1_1 C2_1 C3_1 -168.8(2)
C1_1 C2_1 C3_1 C4_1 -57.8(3)
C2_1 C3_1 C4_1 C5_1 55.9(3)
C3_1 C4_1 C5_1 C6_1 -54.8(3)
C2_1 C1_1 C6_1 C5_1 -57.7(3)
P1 C1_1 C6_1 C5_1 171.0(2)
C4_1 C5_1 C6_1 C1_1 55.8(3)
C1_1 P1 C1_2 C2_2 -57.5(2)
C1_3 P1 C1_2 C2_2 -173.5(2)
Pt1 P1 C1_2 C2_2 61.6(2)
C1_1 P1 C1_2 C6_2 178.1(2)
C1_3 P1 C1_2 C6_2 62.0(2)
Pt1 P1 C1_2 C6_2 -62.8(2)
C6_2 C1_2 C2_2 C3_2 -56.1(3)
P1 C1_2 C2_2 C3_2 179.5(2)
C1_2 C2_2 C3_2 C4_2 56.6(4)
C2_2 C3_2 C4_2 C5_2 -55.9(4)
C3_2 C4_2 C5_2 C6_2 56.4(3)
C4_2 C5_2 C6_2 C1_2 -56.3(3)
C2_2 C1_2 C6_2 C5_2 55.6(3)
P1 C1_2 C6_2 C5_2 -178.4(2)
C1_2 P1 C1_3 C6_3 167.9(2)
C1_1 P1 C1_3 C6_3 55.3(2)
Pt1 P1 C1_3 C6_3 -67.8(2)
C1_2 P1 C1_3 C2_3 39.1(2)
C1_1 P1 C1_3 C2_3 -73.5(2)
Pt1 P1 C1_3 C2_3 163.43(18)
C6_3 C1_3 C2_3 C3_3 57.1(3)
P1 C1_3 C2_3 C3_3 -172.8(2)
C1_3 C2_3 C3_3 C4_3 -56.0(3)
C2_3 C3_3 C4_3 C5_3 55.8(3)
C3_3 C4_3 C5_3 C6_3 -56.8(3)
C4_3 C5_3 C6_3 C1_3 58.4(3)
C2_3 C1_3 C6_3 C5_3 -58.4(3)
P1 C1_3 C6_3 C5_3 169.6(2)
B1 Pt1 P2 C1_5 147.72(13)
Br1 Pt1 P2 C1_5 -28.05(10)
B1 Pt1 P2 C1_6 -96.48(12)
Br1 Pt1 P2 C1_6 87.75(9)
B1 Pt1 P2 C1_4 18.53(13)
Br1 Pt1 P2 C1_4 -157.24(10)
C1_5 P2 C1_4 C2_4 71.0(2)
C1_6 P2 C1_4 C2_4 -40.7(2)
Pt1 P2 C1_4 C2_4 -158.46(18)
C1_5 P2 C1_4 C6_4 -57.5(2)
C1_6 P2 C1_4 C6_4 -169.16(19)
Pt1 P2 C1_4 C6_4 73.1(2)
C6_4 C1_4 C2_4 C3_4 -58.3(3)
P2 C1_4 C2_4 C3_4 171.71(19)
C1_4 C2_4 C3_4 C4_4 56.5(3)
C2_4 C3_4 C4_4 C5_4 -54.7(3)
C3_4 C4_4 C5_4 C6_4 54.8(3)
C4_4 C5_4 C6_4 C1_4 -57.9(3)
C2_4 C1_4 C6_4 C5_4 59.6(3)
P2 C1_4 C6_4 C5_4 -168.09(19)
C1_6 P2 C1_5 C6_5 54.2(2)
C1_4 P2 C1_5 C6_5 -56.7(2)
Pt1 P2 C1_5 C6_5 172.11(18)
C1_6 P2 C1_5 C2_5 -174.9(2)
C1_4 P2 C1_5 C2_5 74.2(2)
Pt1 P2 C1_5 C2_5 -57.1(2)
C6_5 C1_5 C2_5 C3_5 -58.3(3)
P2 C1_5 C2_5 C3_5 168.5(2)
C1_5 C2_5 C3_5 C4_5 56.3(3)
C2_5 C3_5 C4_5 C5_5 -55.4(3)
C3_5 C4_5 C5_5 C6_5 56.0(3)
C4_5 C5_5 C6_5 C1_5 -57.0(3)
C2_5 C1_5 C6_5 C5_5 58.4(3)
P2 C1_5 C6_5 C5_5 -169.4(2)
C1_5 P2 C1_6 C6_6 -176.95(19)
C1_4 P2 C1_6 C6_6 -60.8(2)
Pt1 P2 C1_6 C6_6 61.6(2)
C1_5 P2 C1_6 C2_6 57.9(2)
C1_4 P2 C1_6 C2_6 174.1(2)
Pt1 P2 C1_6 C2_6 -63.6(2)
C6_6 C1_6 C2_6 C3_6 57.4(3)
P2 C1_6 C2_6 C3_6 -176.4(2)
C1_6 C2_6 C3_6 C4_6 -57.6(3)
C2_6 C3_6 C4_6 C5_6 56.4(3)
C3_6 C4_6 C5_6 C6_6 -55.3(3)
C4_6 C5_6 C6_6 C1_6 56.1(3)
C2_6 C1_6 C6_6 C5_6 -56.8(3)
P2 C1_6 C6_6 C5_6 176.15(19)
O1 B2 C1_7 C2_7 -91.3(3)
C1_9 B2 C1_7 C2_7 150.9(2)
C1_8 B2 C1_7 C2_7 22.6(3)
O1 B2 C1_7 C6_7 85.1(3)
C1_9 B2 C1_7 C6_7 -32.7(3)
C1_8 B2 C1_7 C6_7 -161.0(2)
C6_7 C1_7 C2_7 C3_7 -0.5(4)
B2 C1_7 C2_7 C3_7 176.2(2)
C1_7 C2_7 C3_7 C4_7 0.3(4)
C1_7 C2_7 C3_7 C7_7 -177.3(2)
C2_7 C3_7 C4_7 C5_7 -0.2(4)
C7_7 C3_7 C4_7 C5_7 177.4(2)
C3_7 C4_7 C5_7 C6_7 0.3(4)
C3_7 C4_7 C5_7 C8_7 -174.9(2)
C4_7 C5_7 C6_7 C1_7 -0.5(4)
C8_7 C5_7 C6_7 C1_7 174.4(2)
C2_7 C1_7 C6_7 C5_7 0.6(4)
B2 C1_7 C6_7 C5_7 -176.1(2)
C6_7 C5_7 C8_7 F6_7 15.9(3)
C4_7 C5_7 C8_7 F6_7 -169.0(2)
C6_7 C5_7 C8_7 F4_7 136.3(2)
C4_7 C5_7 C8_7 F4_7 -48.6(3)
C6_7 C5_7 C8_7 F5_7 -104.3(3)
C4_7 C5_7 C8_7 F5_7 70.9(3)
O1 B2 C1_8 C2_8 -143.3(2)
C1_7 B2 C1_8 C2_8 101.9(3)
C1_9 B2 C1_8 C2_8 -26.2(3)
O1 B2 C1_8 C6_8 42.3(3)
C1_7 B2 C1_8 C6_8 -72.5(3)
C1_9 B2 C1_8 C6_8 159.4(2)
C6_8 C1_8 C2_8 C3_8 1.9(4)
B2 C1_8 C2_8 C3_8 -172.6(2)
C1_8 C2_8 C3_8 C4_8 -0.7(4)
C1_8 C2_8 C3_8 C7_8 -179.1(2)
C2_8 C3_8 C4_8 C5_8 -0.6(4)
C7_8 C3_8 C4_8 C5_8 177.8(2)
C3_8 C4_8 C5_8 C6_8 0.5(4)
C3_8 C4_8 C5_8 C8_8 -178.1(2)
C4_8 C5_8 C6_8 C1_8 0.9(4)
C8_8 C5_8 C6_8 C1_8 179.4(2)
C2_8 C1_8 C6_8 C5_8 -2.0(4)
B2 C1_8 C6_8 C5_8 172.8(2)
C4_8 C3_8 C7_8 F2_8 20.0(3)
C2_8 C3_8 C7_8 F2_8 -161.5(2)
C4_8 C3_8 C7_8 F1_8 -100.4(3)
C2_8 C3_8 C7_8 F1_8 78.0(3)
C4_8 C3_8 C7_8 F3_8 140.7(2)
C2_8 C3_8 C7_8 F3_8 -40.9(3)
C6_8 C5_8 C8_8 F5_8 25.0(3)
C4_8 C5_8 C8_8 F5_8 -156.4(2)
C6_8 C5_8 C8_8 F4_8 145.5(2)
C4_8 C5_8 C8_8 F4_8 -35.9(3)
C6_8 C5_8 C8_8 F6_8 -94.8(3)
C4_8 C5_8 C8_8 F6_8 83.8(3)
O1 B2 C1_9 C2_9 13.4(3)
C1_7 B2 C1_9 C2_9 130.3(3)
C1_8 B2 C1_9 C2_9 -102.2(3)
O1 B2 C1_9 C6_9 -170.6(2)
C1_7 B2 C1_9 C6_9 -53.6(3)
C1_8 B2 C1_9 C6_9 73.9(3)
C6_9 C1_9 C2_9 C3_9 -1.4(4)
B2 C1_9 C2_9 C3_9 174.7(2)
C1_9 C2_9 C3_9 C4_9 -1.1(4)
C1_9 C2_9 C3_9 C7_9 -179.2(2)
C2_9 C3_9 C4_9 C5_9 2.2(4)
C7_9 C3_9 C4_9 C5_9 -179.7(2)
C3_9 C4_9 C5_9 C6_9 -0.8(4)
C3_9 C4_9 C5_9 C8_9 -178.7(2)
C4_9 C5_9 C6_9 C1_9 -1.9(4)
C8_9 C5_9 C6_9 C1_9 176.1(2)
C2_9 C1_9 C6_9 C5_9 2.9(4)
B2 C1_9 C6_9 C5_9 -173.4(2)
C2_9 C3_9 C7_9 F3_9 122.6(2)
C4_9 C3_9 C7_9 F3_9 -55.5(3)
C2_9 C3_9 C7_9 F2_9 -117.6(2)
C4_9 C3_9 C7_9 F2_9 64.3(3)
C2_9 C3_9 C7_9 F1_9 2.4(3)
C4_9 C3_9 C7_9 F1_9 -175.7(2)
C4_9 C5_9 C8_9 F5_9 5.5(3)
C6_9 C5_9 C8_9 F5_9 -172.5(2)
C4_9 C5_9 C8_9 F4_9 -115.3(3)
C6_9 C5_9 C8_9 F4_9 66.8(3)
C4_9 C5_9 C8_9 F6_9 125.5(3)
C6_9 C5_9 C8_9 F6_9 -52.4(3)

loop_
_platon_squeeze_void_nr
_platon_squeeze_void_average_x
_platon_squeeze_void_average_y
_platon_squeeze_void_average_z
_platon_squeeze_void_volume
_platon_squeeze_void_count_electrons
_platon_squeeze_void_content
1 0.500 0.000 0.500 229 64 ' '
2 0.500 0.000 1.000 118 43 ' '
